data_7231728
loop_
_publ_author_name
'Li, Cheng'
'Deng, Zhao-Peng'
'Huo, Li-Hua'
'Gao, Shan'

_publ_section_title
;
 Cooperative effects of metal cations and coordination modes on
 luminescent s-block metal--organic complexes constructed from V-shaped
 4,4&#x2032;-sulfonyldiphenol
;
_journal_issue 46
_journal_name_full CrystEngComm
_journal_page_first 7513
_journal_paper_doi 10.1039/C8CE01591K
_journal_volume 20
_journal_year 2018
_chemical_formula_moiety 'C12 H8 Ca O4 S'
_chemical_formula_sum 'C12 H8 Ca O4 S'
_chemical_formula_weight 288.32
_space_group_IT_number 63
_space_group_name_Hall '-C 2c 2'
_space_group_name_H-M_alt 'C m c m'
_symmetry_cell_setting orthorhombic
_symmetry_space_group_name_Hall '-C 2c 2'
_symmetry_space_group_name_H-M 'C m c m'
_atom_sites_solution_hydrogens geom
_atom_sites_solution_primary direct
_atom_sites_solution_secondary difmap
_audit_creation_method SHELXL-97
_audit_update_record
;
2018-09-10 deposited with the CCDC.
2018-10-29 downloaded from the CCDC.
;
_cell_angle_alpha 90.00
_cell_angle_beta 90.00
_cell_angle_gamma 90.00
_cell_formula_units_Z 4
_cell_length_a 12.4476(9)
_cell_length_b 13.9099(8)
_cell_length_c 7.1000(5)
_cell_measurement_reflns_used 803
_cell_measurement_temperature 295(2)
_cell_measurement_theta_max 29.06
_cell_measurement_theta_min 4.11
_cell_volume 1229.33(14)
_computing_cell_refinement
;
CrysAlis Pro (Agilent, 2013)
;
_computing_data_collection
;
CrysAlis Pro (Agilent, 2013)
;
_computing_data_reduction
;
CrysAlis Pro (Agilent, 2013)
;
_computing_molecular_graphics '(K. Brandenburg, Diamond 3.1, 2009)'
_computing_publication_material '(K. Brandenburg, Diamond 3.1, 2009)'
_computing_structure_refinement 'SHELXL-97 (Sheldrick, 1997)'
_computing_structure_solution 'SHELXS-97 (Sheldrick, 1990)'
_diffrn_ambient_temperature 295(2)
_diffrn_detector_area_resol_mean 16.1954
_diffrn_measured_fraction_theta_full 0.991
_diffrn_measured_fraction_theta_max 0.991
_diffrn_measurement_device_type 'Xcalibur, Eos'
_diffrn_measurement_method '\w scans'
_diffrn_radiation_monochromator graphite
_diffrn_radiation_source 'Enhance (Mo) X-ray Source'
_diffrn_radiation_type MoK\a
_diffrn_radiation_wavelength 0.71073
_diffrn_reflns_av_R_equivalents 0.0376
_diffrn_reflns_av_sigmaI/netI 0.0497
_diffrn_reflns_limit_h_max 16
_diffrn_reflns_limit_h_min -5
_diffrn_reflns_limit_k_max 9
_diffrn_reflns_limit_k_min -18
_diffrn_reflns_limit_l_max 9
_diffrn_reflns_limit_l_min -7
_diffrn_reflns_number 1610
_diffrn_reflns_theta_full 27.55
_diffrn_reflns_theta_max 27.55
_diffrn_reflns_theta_min 3.27
_exptl_absorpt_coefficient_mu 0.682
_exptl_absorpt_correction_T_max 0.8814
_exptl_absorpt_correction_T_min 0.8590
_exptl_absorpt_correction_type multi-scan
_exptl_absorpt_process_details
; 
CrysAlis Pro (Agilent, 2013)
Empirical absorption correction using spherical harmonics,
 implemented in SCALE3 ABSPACK scaling algorithm. 
;
_exptl_crystal_colour colorless
_exptl_crystal_density_diffrn 1.558
_exptl_crystal_density_method 'not measured'
_exptl_crystal_description prism
_exptl_crystal_F_000 592
_exptl_crystal_size_max 0.23
_exptl_crystal_size_mid 0.21
_exptl_crystal_size_min 0.19
_refine_diff_density_max 0.579
_refine_diff_density_min -0.639
_refine_diff_density_rms 0.120
_refine_ls_extinction_method none
_refine_ls_goodness_of_fit_ref 1.050
_refine_ls_hydrogen_treatment mixed
_refine_ls_matrix_type full
_refine_ls_number_parameters 51
_refine_ls_number_reflns 798
_refine_ls_number_restraints 0
_refine_ls_restrained_S_all 1.050
_refine_ls_R_factor_all 0.0544
_refine_ls_R_factor_gt 0.0462
_refine_ls_shift/su_max 0.000
_refine_ls_shift/su_mean 0.000
_refine_ls_structure_factor_coef Fsqd
_refine_ls_weighting_details 'calc w=1/[\s^2^(Fo^2^)+(0.1137P)^2^+0.0000P] where P=(Fo^2^+2Fc^2^)/3'
_refine_ls_weighting_scheme calc
_refine_ls_wR_factor_gt 0.1593
_refine_ls_wR_factor_ref 0.1659
_reflns_number_gt 685
_reflns_number_total 798
_reflns_threshold_expression >2sigma(I)
_cod_data_source_file c8ce01591k2.cif
_cod_data_source_block complex11
_cod_depositor_comments 'Adding full bibliography for 7231723--7231735.cif.'
_cod_original_sg_symbol_H-M 'C mcm'
_cod_database_code 7231728

loop_
_symmetry_equiv_pos_as_xyz
'x, y, z'
'-x, -y, z+1/2'
'x, -y, -z'
'-x, y, -z+1/2'
'x+1/2, y+1/2, z'
'-x+1/2, -y+1/2, z+1/2'
'x+1/2, -y+1/2, -z'
'-x+1/2, y+1/2, -z+1/2'
'-x, -y, -z'
'x, y, -z-1/2'
'-x, y, z'
'x, -y, z-1/2'
'-x+1/2, -y+1/2, -z'
'x+1/2, y+1/2, -z-1/2'
'-x+1/2, y+1/2, z'
'x+1/2, -y+1/2, z-1/2'

loop_
_atom_site_label
_atom_site_type_symbol
_atom_site_fract_x
_atom_site_fract_y
_atom_site_fract_z
_atom_site_U_iso_or_equiv
_atom_site_adp_type
_atom_site_occupancy
_atom_site_symmetry_multiplicity
_atom_site_calc_flag
_atom_site_refinement_flags
Ca1 Ca 0.0000 0.5000 0.5000 0.0140(4) Uani 1 4 d S
S1 S 0.0000 0.27663(8) 0.7500 0.0174(4) Uani 1 4 d S
O1 O 0.3813(2) 0.02868(19) 0.7500 0.0185(7) Uani 1 2 d S
O2 O 0.0000 0.33218(19) 0.5763(5) 0.0237(7) Uani 1 2 d S
C1 C 0.2938(3) 0.0833(2) 0.7500 0.0171(8) Uani 1 2 d S
C2 C 0.2459(3) 0.1134(2) 0.5800(5) 0.0237(7) Uani 1 1 d .
H2 H 0.2746 0.0930 0.4659 0.028 Uiso 1 1 calc R
C3 C 0.1569(2) 0.1726(2) 0.5804(4) 0.0238(7) Uani 1 1 d .
H3 H 0.1263 0.1920 0.4671 0.029 Uiso 1 1 calc R
C4 C 0.1130(3) 0.2034(3) 0.7500 0.0187(8) Uani 1 2 d S

loop_
_atom_site_aniso_label
_atom_site_aniso_U_11
_atom_site_aniso_U_22
_atom_site_aniso_U_33
_atom_site_aniso_U_23
_atom_site_aniso_U_13
_atom_site_aniso_U_12
Ca1 0.0181(6) 0.0158(6) 0.0081(6) 0.0011(4) 0.000 0.000
S1 0.0167(7) 0.0132(6) 0.0225(8) 0.000 0.000 0.000
O1 0.0186(15) 0.0240(13) 0.0129(13) 0.000 0.000 0.0061(11)
O2 0.0243(15) 0.0194(13) 0.0275(17) 0.0092(12) 0.000 0.000
C1 0.0194(19) 0.0166(17) 0.0152(18) 0.000 0.000 0.0002(14)
C2 0.0272(15) 0.0264(14) 0.0175(14) -0.0014(11) 0.0024(13) 0.0056(11)
C3 0.0266(16) 0.0264(14) 0.0183(15) 0.0014(12) -0.0026(12) 0.0050(12)
C4 0.0164(18) 0.0171(16) 0.023(2) 0.000 0.000 0.0020(14)

loop_
_atom_type_symbol
_atom_type_description
_atom_type_scat_dispersion_real
_atom_type_scat_dispersion_imag
_atom_type_scat_source
C C 0.0033 0.0016 'International Tables Vol C Tables 4.2.6.8 and 6.1.1.4'
H H 0.0000 0.0000 'International Tables Vol C Tables 4.2.6.8 and 6.1.1.4'
Ca Ca 0.2262 0.3064 'International Tables Vol C Tables 4.2.6.8 and 6.1.1.4'
O O 0.0106 0.0060 'International Tables Vol C Tables 4.2.6.8 and 6.1.1.4'
S S 0.1246 0.1234 'International Tables Vol C Tables 4.2.6.8 and 6.1.1.4'

loop_
_geom_angle_atom_site_label_1
_geom_angle_atom_site_label_2
_geom_angle_atom_site_label_3
_geom_angle
_geom_angle_site_symmetry_1
_geom_angle_site_symmetry_3
O1 Ca1 O1 180.0 15 7_456
O1 Ca1 O1 78.18(11) 15 5_455
O1 Ca1 O1 101.82(11) 7_456 5_455
O1 Ca1 O1 101.82(11) 15 13_556
O1 Ca1 O1 78.18(11) 7_456 13_556
O1 Ca1 O1 180.0 5_455 13_556
O1 Ca1 O2 90.31(9) 15 9_566
O1 Ca1 O2 89.69(9) 7_456 9_566
O1 Ca1 O2 90.31(9) 5_455 9_566
O1 Ca1 O2 89.69(9) 13_556 9_566
O1 Ca1 O2 89.69(9) 15 .
O1 Ca1 O2 90.31(9) 7_456 .
O1 Ca1 O2 89.69(9) 5_455 .
O1 Ca1 O2 90.31(9) 13_556 .
O2 Ca1 O2 180.00(3) 9_566 .
O1 Ca1 Ca1 40.77(5) 15 2_565
O1 Ca1 Ca1 139.23(5) 7_456 2_565
O1 Ca1 Ca1 40.77(5) 5_455 2_565
O1 Ca1 Ca1 139.23(5) 13_556 2_565
O2 Ca1 Ca1 103.06(8) 9_566 2_565
O2 Ca1 Ca1 76.94(8) . 2_565
O1 Ca1 Ca1 139.23(5) 15 2_564
O1 Ca1 Ca1 40.77(5) 7_456 2_564
O1 Ca1 Ca1 139.23(5) 5_455 2_564
O1 Ca1 Ca1 40.77(5) 13_556 2_564
O2 Ca1 Ca1 76.94(8) 9_566 2_564
O2 Ca1 Ca1 103.06(8) . 2_564
Ca1 Ca1 Ca1 180.0 2_565 2_564
O2 S1 O2 115.9(2) 10_557 .
O2 S1 C4 108.15(9) 10_557 11
O2 S1 C4 108.15(9) . 11
O2 S1 C4 108.15(9) 10_557 .
O2 S1 C4 108.15(9) . .
C4 S1 C4 108.2(3) 11 .
C1 O1 Ca1 127.91(8) . 6
C1 O1 Ca1 127.91(8) . 5_545
Ca1 O1 Ca1 98.45(10) 6 5_545
S1 O2 Ca1 135.13(19) . .
O1 C1 C2 121.13(19) . 10_557
O1 C1 C2 121.13(19) . .
C2 C1 C2 117.7(4) 10_557 .
C3 C2 C1 121.0(3) . .
C3 C2 H2 119.5 . .
C1 C2 H2 119.5 . .
C2 C3 C4 120.0(3) . .
C2 C3 H3 120.0 . .
C4 C3 H3 120.0 . .
C3 C4 C3 120.1(4) . 10_557
C3 C4 S1 119.91(18) . .
C3 C4 S1 119.91(18) 10_557 .

loop_
_geom_bond_atom_site_label_1
_geom_bond_atom_site_label_2
_geom_bond_distance
_geom_bond_site_symmetry_2
Ca1 O1 2.3439(18) 15
Ca1 O1 2.3439(18) 7_456
Ca1 O1 2.3439(18) 5_455
Ca1 O1 2.3439(18) 13_556
Ca1 O2 2.396(3) 9_566
Ca1 O2 2.396(3) .
Ca1 Ca1 3.5500(3) 2_565
Ca1 Ca1 3.5500(3) 2_564
S1 O2 1.455(3) 10_557
S1 O2 1.455(3) .
S1 C4 1.737(4) 11
S1 C4 1.737(4) .
O1 C1 1.328(5) .
O1 Ca1 2.3439(18) 6
O1 Ca1 2.3439(18) 5_545
C1 C2 1.410(4) 10_557
C1 C2 1.410(4) .
C2 C3 1.381(4) .
C2 H2 0.9300 .
C3 C4 1.389(4) .
C3 H3 0.9300 .
C4 C3 1.389(4) 10_557

loop_
_geom_torsion_atom_site_label_1
_geom_torsion_atom_site_label_2
_geom_torsion_atom_site_label_3
_geom_torsion_atom_site_label_4
_geom_torsion
_geom_torsion_site_symmetry_1
_geom_torsion_site_symmetry_4
O2 S1 O2 Ca1 0.0 10_557 .
C4 S1 O2 Ca1 121.54(12) 11 .
C4 S1 O2 Ca1 -121.54(12) . .
O1 Ca1 O2 S1 39.09(5) 15 .
O1 Ca1 O2 S1 -140.91(5) 7_456 .
O1 Ca1 O2 S1 -39.09(5) 5_455 .
O1 Ca1 O2 S1 140.91(5) 13_556 .
Ca1 Ca1 O2 S1 0.0 2_565 .
Ca1 Ca1 O2 S1 180.0 2_564 .
Ca1 O1 C1 C2 -16.2(5) 6 10_557
Ca1 O1 C1 C2 -163.6(2) 5_545 10_557
Ca1 O1 C1 C2 163.6(2) 6 .
Ca1 O1 C1 C2 16.2(5) 5_545 .
O1 C1 C2 C3 -178.0(3) . .
C2 C1 C2 C3 1.9(6) 10_557 .
C1 C2 C3 C4 -0.1(5) . .
C2 C3 C4 C3 -1.6(6) . 10_557
C2 C3 C4 S1 -179.2(2) . .
O2 S1 C4 C3 -154.3(3) 10_557 .
O2 S1 C4 C3 -28.1(3) . .
C4 S1 C4 C3 88.8(3) 11 .
O2 S1 C4 C3 28.1(3) 10_557 10_557
O2 S1 C4 C3 154.3(3) . 10_557
C4 S1 C4 C3 -88.8(3) 11 10_557
